data_9016794
loop_
_publ_author_name
'Camara, F.'
'Oberti, R.'

_publ_section_title
;
 The crystal-chemistry of holmquistites: Ferroholmquistite from
 Greenbushes (Western Australia) and
 hints for compositional constraints in B-Li amphiboles
 Sample: Norway
;
_journal_name_full 'American Mineralogist'
_journal_page_first 1167
_journal_page_last 1176
_journal_volume 90
_journal_year 2005
_chemical_formula_sum 'Al1.33 F0.1 Fe1.26 H3.8 Li1.93 Mg2.42 Mn0.04 Na0.05 O23.9 Si8 Zn0.01'
_chemical_name_mineral Holmquistite
_space_group_IT_number 62
_space_group_name_Hall '-P 2ac 2n'
_space_group_name_H-M_alt 'P n m a'
_symmetry_space_group_name_H-M 'P n m a'
_cell_angle_alpha 90
_cell_angle_beta 90
_cell_angle_gamma 90
_cell_formula_units_Z 4
_cell_length_a 18.336
_cell_length_b 17.693
_cell_length_c 5.2755
_cell_volume 1711.472
_database_code_amcsd 0003818
_exptl_crystal_density_diffrn 3.086
_cod_data_source_file inputs/fixed/downloads/03/03849.cif
_cod_data_source_block 03849
_cod_original_formula_sum 'Mg2.42 Fe1.26 Mn.04 Al1.33 Zn.01 Li1.93 Na.05 Si8 O23.9 F.1 H3.8'
_cod_database_code 9016794

loop_
_space_group_symop_operation_xyz
x,y,z
x,1/2-y,z
-x,1/2+y,-z
1/2-x,1/2+y,1/2+z
1/2+x,1/2-y,1/2-z
1/2+x,y,1/2-z
1/2-x,-y,1/2+z
-x,-y,-z

loop_
_atom_site_label
_atom_site_fract_x
_atom_site_fract_y
_atom_site_fract_z
_atom_site_occupancy
_atom_site_U_iso_or_equiv
_atom_site_type_symbol
_atom_site_attached_hydrogens
Mg1 0.12530 0.16010 0.39520 0.76500 0.00600 Mg 0
Fe1 0.12530 0.16010 0.39520 0.21500 0.00600 Fe 0
Mn1 0.12530 0.16010 0.39520 0.02000 0.00600 Mn 0
Al2 0.12530 0.06860 -0.10400 0.66500 0.00500 Al 0
Fe3+2 0.12530 0.06860 -0.10400 0.27000 0.00500 Fe 0
Fe++2 0.12530 0.06860 -0.10400 0.05500 0.00500 Fe 0
Mg2 0.12530 0.06860 -0.10400 0.00500 0.00500 Mg 0
Zn2 0.12530 0.06860 -0.10400 0.00500 0.00500 Zn 0
Mg3 0.12520 0.25000 -0.10530 0.82000 0.00600 Mg 0
Fe3 0.12520 0.25000 -0.10530 0.18000 0.00600 Fe 0
Li4 0.12350 -0.00750 0.39620 0.96500 0.01700 Li 0
Mg4 0.12350 -0.00750 0.39620 0.03000 0.01700 Mg 0
Na4 0.12350 -0.00750 0.39620 0.00500 0.01700 Na 0
NaA 0.37500 0.25000 0.50000 0.04000 ? Na 0
Si1A 0.26980 0.16260 0.06750 1.00000 0.00500 Si 0
Si1B -0.01920 0.16290 0.72430 1.00000 0.00500 Si 0
Si2A 0.27330 0.07670 0.57250 1.00000 0.00500 Si 0
Si2B -0.02410 0.07770 0.21740 1.00000 0.00500 Si 0
O1A 0.18110 0.15830 0.05250 1.00000 0.00700 O 0
O1B 0.06960 0.15780 0.73770 1.00000 0.00600 O 0
O2A 0.18450 0.07640 0.58780 1.00000 0.00600 O 0
O2B 0.06500 0.07580 0.20220 1.00000 0.00700 O 0
O-H3A 0.18220 0.25000 0.55570 0.95000 0.01000 O 1
F3A 0.18220 0.25000 0.55570 0.05000 0.01000 F 0
O-H3B 0.06880 0.25000 0.23370 0.95000 0.00900 O 1
F3B 0.06880 0.25000 0.23370 0.05000 0.00900 F 0
O4A 0.31170 -0.00380 0.56360 1.00000 0.00800 O 0
O4B -0.06450 -0.00070 0.26970 1.00000 0.00900 O 0
O5A 0.30480 0.11580 -0.16570 1.00000 0.00800 O 0
O5B -0.05370 0.11340 0.95170 1.00000 0.00800 O 0
O6A 0.29740 0.12950 0.33420 1.00000 0.00900 O 0
O6B -0.04660 0.13370 0.45170 1.00000 0.00900 O 0
O7A 0.29460 0.25000 0.04550 1.00000 0.01100 O 0
O7B -0.04400 0.25000 0.75970 1.00000 0.00900 O 0
HA 0.23460 0.25000 0.54810 0.95000 ? H 0
HB 0.01880 0.25000 0.25670 0.95000 ? H 0

loop_
_cod_changelog_entry_id
_cod_changelog_entry_author
_cod_changelog_entry_date
_cod_changelog_entry_text
1
;cod-tools version 3.8.0
Id: cif_guess_AMCSD_atom_types 9581 2023-05-17 12:35:41Z saulius
;
2023-05-23T09:22:17+03:00
;Derived atom types and hydrogen counts
from atom names that follow the AMCSD naming convention
(Wat == water, O-H == hydroxyl).
;

loop_
_cod_related_entry_id
_cod_related_entry_database
_cod_related_entry_code
1 AMCSD 0003818
